data_4342313
loop_
_publ_author_name
'Yuan, Li-Yong'
'Sun, Man'
'Mei, Lei'
'Wang, Lin'
'Zheng, Li-Rong'
'Gao, Zeng-Qiang'
'Zhang, Jing'
'Zhao, Yu-Liang'
'Chai, Zhi-Fang'
'Shi, Wei-Qun'

_publ_section_title
;
 New Insight of Coordination and Extraction of Uranium(VI) with N-Donating
 Ligands in Room Temperature Ionic Liquids:
 N,N'-Diethyl-N,N'-ditolyldipicolinamide as a Case Study.
;
_journal_issue 4
_journal_name_full 'Inorganic chemistry'
_journal_page_first 1992
_journal_page_last 1999
_journal_paper_doi 10.1021/ic502890w
_journal_volume 54
_journal_year 2015
_chemical_formula_sum 'C50 H54 F12 N6 O6 P2 U'
_chemical_formula_weight 1362.96
_chemical_name_systematic
; 
 ? 
;
_space_group_IT_number 14
_symmetry_cell_setting monoclinic
_symmetry_space_group_name_Hall '-P 2ybc'
_symmetry_space_group_name_H-M 'P 1 21/c 1'
_atom_sites_solution_hydrogens geom
_atom_sites_solution_primary direct
_atom_sites_solution_secondary difmap
_audit_creation_method SHELXL-97
_cell_angle_alpha 90.00
_cell_angle_beta 101.64(3)
_cell_angle_gamma 90.00
_cell_formula_units_Z 4
_cell_length_a 13.199(3)
_cell_length_b 15.960(3)
_cell_length_c 26.991(5)
_cell_measurement_temperature 293(2)
_cell_volume 5569(2)
_computing_structure_refinement 'SHELXL-97 (Sheldrick, 1997)'
_computing_structure_solution 'SHELXS-97 (Sheldrick, 1990)'
_diffrn_ambient_temperature 293(2)
_diffrn_measured_fraction_theta_full 0.989
_diffrn_measured_fraction_theta_max 0.989
_diffrn_radiation_monochromator graphite
_diffrn_radiation_source 'fine-focus sealed tube'
_diffrn_radiation_type MoK\a
_diffrn_radiation_wavelength 0.71073
_diffrn_reflns_av_R_equivalents 0.0702
_diffrn_reflns_av_sigmaI/netI 0.0658
_diffrn_reflns_limit_h_max 15
_diffrn_reflns_limit_h_min 0
_diffrn_reflns_limit_k_max 19
_diffrn_reflns_limit_k_min -19
_diffrn_reflns_limit_l_max 31
_diffrn_reflns_limit_l_min -32
_diffrn_reflns_number 17845
_diffrn_reflns_theta_full 25.12
_diffrn_reflns_theta_max 25.12
_diffrn_reflns_theta_min 1.49
_exptl_absorpt_coefficient_mu 3.064
_exptl_crystal_colour yellow
_exptl_crystal_density_diffrn 1.626
_exptl_crystal_density_method 'not measured'
_exptl_crystal_description block
_exptl_crystal_F_000 2696
_refine_diff_density_max 1.191
_refine_diff_density_min -1.186
_refine_diff_density_rms 0.164
_refine_ls_extinction_method none
_refine_ls_goodness_of_fit_ref 1.044
_refine_ls_hydrogen_treatment mixed
_refine_ls_matrix_type full
_refine_ls_number_parameters 702
_refine_ls_number_reflns 9825
_refine_ls_number_restraints 0
_refine_ls_restrained_S_all 1.044
_refine_ls_R_factor_all 0.0441
_refine_ls_R_factor_gt 0.0401
_refine_ls_shift/su_max 0.005
_refine_ls_shift/su_mean 0.000
_refine_ls_structure_factor_coef Fsqd
_refine_ls_weighting_details 'calc w=1/[\s^2^(Fo^2^)+(0.0747P)^2^+0.0000P] where P=(Fo^2^+2Fc^2^)/3'
_refine_ls_weighting_scheme calc
_refine_ls_wR_factor_gt 0.1062
_refine_ls_wR_factor_ref 0.1093
_reflns_number_gt 8746
_reflns_number_total 9825
_reflns_threshold_expression >2sigma(I)
_cod_data_source_file ic502890w_si_003.cif
_cod_data_source_block C2
_cod_depositor_comments 'Adding full bibliography for 4342312--4342313.cif.'
_cod_original_cell_volume 5568.9(19)
_cod_original_sg_symbol_H-M P21/C
_cod_database_code 4342313

loop_
_symmetry_equiv_pos_as_xyz
'x, y, z'
'-x, y+1/2, -z+1/2'
'-x, -y, -z'
'x, -y-1/2, z-1/2'

loop_
_atom_site_label
_atom_site_type_symbol
_atom_site_fract_x
_atom_site_fract_y
_atom_site_fract_z
_atom_site_U_iso_or_equiv
_atom_site_adp_type
_atom_site_occupancy
_atom_site_symmetry_multiplicity
_atom_site_calc_flag
_atom_site_refinement_flags
U1 U 0.965878(10) 0.734231(9) 0.537757(5) 0.01109(8) Uani 1 1 d .
P1 P 0.88311(9) 0.74842(7) 0.33893(4) 0.0191(2) Uani 1 1 d .
P2 P 1.42066(9) 0.82731(7) 0.61189(4) 0.0251(3) Uani 1 1 d .
F19 F 0.8642(2) 0.84544(14) 0.35043(9) 0.0241(5) Uani 1 1 d .
F17 F 0.9416(2) 0.77595(17) 0.29470(11) 0.0330(7) Uani 1 1 d .
F16 F 0.9012(2) 0.65153(16) 0.32719(10) 0.0320(6) Uani 1 1 d .
F18 F 0.7752(2) 0.74622(16) 0.29910(10) 0.0275(6) Uani 1 1 d .
F15 F 0.9910(2) 0.75072(17) 0.37892(11) 0.0285(6) Uani 1 1 d .
F21 F 1.3024(2) 0.80586(18) 0.58865(12) 0.0402(7) Uani 1 1 d .
F20 F 1.3849(2) 0.90754(17) 0.63917(11) 0.0356(7) Uani 1 1 d .
F14 F 0.8254(2) 0.72157(15) 0.38366(9) 0.0237(6) Uani 1 1 d .
F1 F 1.4547(3) 0.74617(18) 0.58367(14) 0.0445(9) Uani 1 1 d .
F4 F 1.4145(3) 0.77073(17) 0.65985(13) 0.0440(8) Uani 1 1 d .
F5 F 1.4254(2) 0.88301(17) 0.56306(10) 0.0414(7) Uani 1 1 d .
N30 N 1.1559(2) 0.8845(2) 0.44393(12) 0.0150(7) Uani 1 1 d .
N32 N 0.9014(2) 0.8545(2) 0.46891(11) 0.0120(6) Uani 1 1 d .
N26 N 1.0413(2) 0.6436(2) 0.62067(12) 0.0148(7) Uani 1 1 d .
F10 F 1.5385(2) 0.8485(2) 0.63457(14) 0.0548(9) Uani 1 1 d .
N29 N 0.6342(2) 0.8156(2) 0.46644(12) 0.0159(7) Uani 1 1 d .
N31 N 0.7983(2) 0.6244(2) 0.65869(12) 0.0161(7) Uani 1 1 d .
N28 N 1.2766(2) 0.5964(2) 0.58195(12) 0.0171(7) Uani 1 1 d .
C33 C 0.7370(3) 0.8187(2) 0.48070(15) 0.0149(8) Uani 1 1 d .
C21 C 1.0309(3) 0.6210(2) 0.70758(14) 0.0169(8) Uani 1 1 d .
H21 H 0.9907 0.6173 0.7321 0.020 Uiso 1 1 calc R
C24 C 0.8283(3) 0.4204(3) 0.76124(16) 0.0216(9) Uani 1 1 d .
C40 C 1.1534(3) 0.9515(2) 0.40754(14) 0.0153(8) Uani 1 1 d .
C42 C 1.0919(3) 1.0100(3) 0.32511(15) 0.0208(9) Uani 1 1 d .
H42 H 1.0501 1.0061 0.2930 0.025 Uiso 1 1 calc R
C49 C 0.8027(3) 0.8807(2) 0.46048(14) 0.0136(8) Uani 1 1 d .
C47 C 0.9722(3) 0.9035(2) 0.45368(13) 0.0109(7) Uani 1 1 d .
C51 C 0.8483(3) 1.0130(2) 0.42957(14) 0.0145(8) Uani 1 1 d .
H51 H 0.8315 1.0674 0.4185 0.017 Uiso 1 1 calc R
C52 C 0.9488(3) 0.9846(2) 0.43516(13) 0.0136(8) Uani 1 1 d .
H52 H 1.0000 1.0187 0.4268 0.016 Uiso 1 1 calc R
C44 C 1.2532(3) 0.8339(3) 0.45610(17) 0.0234(10) Uani 1 1 d .
H44A H 1.2588 0.8083 0.4891 0.028 Uiso 1 1 calc R
H44B H 1.3124 0.8705 0.4575 0.028 Uiso 1 1 calc R
C41 C 1.0943(3) 0.9437(2) 0.35860(14) 0.0165(8) Uani 1 1 d .
H41 H 1.0573 0.8949 0.3486 0.020 Uiso 1 1 calc R
C38 C 0.5566(4) 0.6731(3) 0.46124(18) 0.0312(11) Uani 1 1 d .
H38A H 0.5224 0.6847 0.4271 0.047 Uiso 1 1 calc R
H38B H 0.5143 0.6364 0.4767 0.047 Uiso 1 1 calc R
H38C H 0.6219 0.6466 0.4612 0.047 Uiso 1 1 calc R
C15 C 0.9858(3) 0.6359(2) 0.65744(14) 0.0143(8) Uani 1 1 d .
C20 C 0.7824(3) 0.5655(3) 0.74070(15) 0.0167(8) Uani 1 1 d .
H20 H 0.7580 0.6168 0.7497 0.020 Uiso 1 1 calc R
C22 C 0.8739(3) 0.6517(2) 0.63596(14) 0.0154(8) Uani 1 1 d .
C46 C 1.0755(3) 0.8584(2) 0.46250(13) 0.0131(8) Uani 1 1 d .
C13 C 1.1430(3) 0.6281(2) 0.63269(14) 0.0140(8) Uani 1 1 d .
C12 C 1.1947(3) 0.6128(3) 0.68273(15) 0.0189(8) Uani 1 1 d .
H12 H 1.2657 0.6034 0.6903 0.023 Uiso 1 1 calc R
C19 C 0.8109(3) 0.5554(2) 0.69372(14) 0.0154(8) Uani 1 1 d .
C36 C 0.5761(3) 0.8575(3) 0.42195(15) 0.0177(8) Uani 1 1 d .
C29 C 1.5278(4) 0.3653(3) 0.71750(19) 0.0346(11) Uani 1 1 d .
H29A H 1.4850 0.3266 0.7311 0.052 Uiso 1 1 calc R
H29B H 1.5711 0.3952 0.7446 0.052 Uiso 1 1 calc R
H29C H 1.5703 0.3352 0.6986 0.052 Uiso 1 1 calc R
C28 C 1.4605(3) 0.4266(3) 0.68318(16) 0.0220(9) Uani 1 1 d .
C35 C 0.5933(3) 0.8370(3) 0.37430(16) 0.0215(9) Uani 1 1 d .
H35 H 0.6434 0.7978 0.3706 0.026 Uiso 1 1 calc R
C30 C 1.3362(3) 0.5393(3) 0.61822(15) 0.0183(8) Uani 1 1 d .
C23 C 0.8565(3) 0.4123(3) 0.71425(16) 0.0224(9) Uani 1 1 d .
H23 H 0.8819 0.3612 0.7055 0.027 Uiso 1 1 calc R
C14 C 1.1377(3) 0.6119(3) 0.72026(16) 0.0207(9) Uani 1 1 d .
H14 H 1.1706 0.6053 0.7539 0.025 Uiso 1 1 calc R
C16 C 0.6908(3) 0.6503(2) 0.63595(14) 0.0150(8) Uani 1 1 d .
H16A H 0.6909 0.7080 0.6247 0.018 Uiso 1 1 calc R
H16B H 0.6483 0.6471 0.6613 0.018 Uiso 1 1 calc R
C32 C 1.3095(3) 0.6060(3) 0.53291(17) 0.0278(10) Uani 1 1 d .
H32A H 1.3831 0.5950 0.5375 0.033 Uiso 1 1 calc R
H32B H 1.2971 0.6631 0.5209 0.033 Uiso 1 1 calc R
C43 C 1.1503(3) 1.0824(3) 0.33821(15) 0.0197(9) Uani 1 1 d .
C39 C 1.2122(3) 1.0228(3) 0.42155(14) 0.0174(8) Uani 1 1 d .
H39 H 1.2527 1.0272 0.4539 0.021 Uiso 1 1 calc R
C26 C 0.8382(4) 0.3482(3) 0.79825(19) 0.0348(12) Uani 1 1 d .
H26C H 0.8520 0.2975 0.7817 0.052 Uiso 1 1 calc R
H26A H 0.7750 0.3423 0.8103 0.052 Uiso 1 1 calc R
H26B H 0.8941 0.3591 0.8263 0.052 Uiso 1 1 calc R
C25 C 0.7912(3) 0.4975(3) 0.77355(15) 0.0203(9) Uani 1 1 d .
H25 H 0.7717 0.5038 0.8046 0.024 Uiso 1 1 calc R
C18 C 0.8476(3) 0.4782(3) 0.68036(16) 0.0209(9) Uani 1 1 d .
H18 H 0.8657 0.4713 0.6491 0.025 Uiso 1 1 calc R
C27 C 1.3605(3) 0.4044(3) 0.65782(17) 0.0235(9) Uani 1 1 d .
H27 H 1.3348 0.3516 0.6631 0.028 Uiso 1 1 calc R
C37 C 0.5744(3) 0.7548(3) 0.49105(17) 0.0192(9) Uani 1 1 d .
H37A H 0.5082 0.7792 0.4934 0.023 Uiso 1 1 calc R
H37B H 0.6118 0.7432 0.5251 0.023 Uiso 1 1 calc R
C31 C 1.1889(3) 0.6336(2) 0.58662(15) 0.0146(8) Uani 1 1 d .
C17 C 0.6449(3) 0.5946(3) 0.59137(16) 0.0234(9) Uani 1 1 d .
H17A H 0.6876 0.5970 0.5665 0.035 Uiso 1 1 calc R
H17B H 0.5765 0.6138 0.5766 0.035 Uiso 1 1 calc R
H17C H 0.6415 0.5379 0.6028 0.035 Uiso 1 1 calc R
C34 C 0.5006(3) 0.9151(3) 0.42764(16) 0.0211(9) Uani 1 1 d .
H34 H 0.4893 0.9280 0.4597 0.025 Uiso 1 1 calc R
C50 C 0.7723(3) 0.9600(2) 0.44063(14) 0.0141(8) Uani 1 1 d .
H50 H 0.7034 0.9766 0.4350 0.017 Uiso 1 1 calc R
C1 C 1.1473(5) 1.1528(3) 0.30102(18) 0.0360(12) Uani 1 1 d .
H1A H 1.1326 1.1308 0.2672 0.054 Uiso 1 1 calc R
H1B H 1.2132 1.1807 0.3070 0.054 Uiso 1 1 calc R
H1C H 1.0944 1.1920 0.3050 0.054 Uiso 1 1 calc R
C2 C 0.4424(3) 0.9530(3) 0.38547(18) 0.0270(10) Uani 1 1 d .
H2 H 0.3917 0.9915 0.3893 0.032 Uiso 1 1 calc R
C3 C 1.4948(3) 0.5077(3) 0.67576(17) 0.0258(10) Uani 1 1 d .
H3 H 1.5602 0.5243 0.6927 0.031 Uiso 1 1 calc R
C4 C 1.4336(3) 0.5638(3) 0.64381(17) 0.0245(10) Uani 1 1 d .
H4 H 1.4576 0.6175 0.6395 0.029 Uiso 1 1 calc R
C5 C 1.2102(3) 1.0879(3) 0.38709(15) 0.0206(9) Uani 1 1 d .
H5 H 1.2494 1.1358 0.3967 0.025 Uiso 1 1 calc R
C6 C 1.2995(3) 0.4594(3) 0.62520(16) 0.0226(9) Uani 1 1 d .
H6 H 1.2342 0.4431 0.6080 0.027 Uiso 1 1 calc R
C7 C 1.2501(6) 0.5454(4) 0.4935(2) 0.0554(17) Uani 1 1 d .
H7A H 1.2748 0.5505 0.4626 0.083 Uiso 1 1 calc R
H7B H 1.1777 0.5586 0.4874 0.083 Uiso 1 1 calc R
H7C H 1.2604 0.4890 0.5059 0.083 Uiso 1 1 calc R
C8 C 0.4582(3) 0.9346(3) 0.33743(17) 0.0261(10) Uani 1 1 d .
C10 C 0.5337(4) 0.8765(3) 0.33200(17) 0.0308(11) Uani 1 1 d .
H10 H 0.5448 0.8638 0.2999 0.037 Uiso 1 1 calc R
C11 C 0.3952(4) 0.9792(4) 0.2922(2) 0.0445(14) Uani 1 1 d .
H11B H 0.3237 0.9794 0.2948 0.067 Uiso 1 1 calc R
H11C H 0.4026 0.9507 0.2618 0.067 Uiso 1 1 calc R
H11A H 0.4192 1.0358 0.2914 0.067 Uiso 1 1 calc R
O17 O 1.0822(2) 0.79355(18) 0.48891(10) 0.0154(6) Uani 1 1 d .
O19 O 1.0009(2) 0.82041(17) 0.57860(10) 0.0164(6) Uani 1 1 d .
O16 O 0.7829(2) 0.76921(17) 0.51389(12) 0.0184(7) Uani 1 1 d .
O14 O 1.1372(2) 0.67450(17) 0.55028(10) 0.0161(6) Uani 1 1 d .
O15 O 0.8533(2) 0.69451(18) 0.59588(10) 0.0178(6) Uani 1 1 d .
O18 O 0.9310(2) 0.64687(17) 0.49765(11) 0.0197(6) Uani 1 1 d .
C45 C 1.2550(5) 0.7663(3) 0.4170(2) 0.0395(14) Uani 1 1 d .
H45A H 1.2516 0.7916 0.3845 0.059 Uiso 1 1 calc R
H45B H 1.1967 0.7298 0.4157 0.059 Uiso 1 1 calc R
H45C H 1.3178 0.7345 0.4261 0.059 Uiso 1 1 calc R

loop_
_atom_site_aniso_label
_atom_site_aniso_U_11
_atom_site_aniso_U_22
_atom_site_aniso_U_33
_atom_site_aniso_U_23
_atom_site_aniso_U_13
_atom_site_aniso_U_12
U1 0.00931(11) 0.01355(12) 0.01093(11) 0.00347(5) 0.00323(7) -0.00021(5)
P1 0.0228(6) 0.0214(5) 0.0135(6) -0.0044(4) 0.0046(5) -0.0073(5)
P2 0.0280(6) 0.0235(6) 0.0248(6) 0.0039(5) 0.0081(5) 0.0059(5)
F19 0.0347(14) 0.0182(12) 0.0188(12) -0.0043(10) 0.0042(10) -0.0038(11)
F17 0.0428(17) 0.0370(16) 0.0239(15) -0.0042(11) 0.0177(13) -0.0141(13)
F16 0.0441(16) 0.0228(14) 0.0301(15) -0.0075(11) 0.0099(12) -0.0061(12)
F18 0.0336(16) 0.0313(13) 0.0151(14) -0.0005(10) -0.0009(12) -0.0100(12)
F15 0.0229(15) 0.0331(13) 0.0276(16) -0.0048(11) 0.0006(12) -0.0039(11)
F21 0.0396(16) 0.0340(17) 0.0441(18) -0.0062(14) 0.0020(13) -0.0007(14)
F20 0.0408(16) 0.0282(15) 0.0378(16) -0.0094(12) 0.0079(13) -0.0002(13)
F14 0.0264(14) 0.0296(14) 0.0149(13) 0.0023(10) 0.0035(11) -0.0098(11)
F1 0.067(2) 0.0252(14) 0.053(2) 0.0064(14) 0.0405(19) 0.0125(15)
F4 0.066(2) 0.0367(18) 0.0327(18) 0.0092(12) 0.0183(17) 0.0040(15)
F5 0.067(2) 0.0279(15) 0.0320(16) 0.0097(12) 0.0151(15) 0.0039(14)
N30 0.0089(15) 0.0209(18) 0.0157(17) 0.0077(14) 0.0038(12) 0.0011(14)
N32 0.0125(16) 0.0146(16) 0.0094(15) 0.0002(12) 0.0031(12) 0.0015(13)
N26 0.0144(16) 0.0129(16) 0.0189(17) 0.0045(13) 0.0075(13) 0.0010(13)
F10 0.0258(16) 0.057(2) 0.077(2) 0.0184(18) 0.0009(15) 0.0035(15)
N29 0.0084(15) 0.0234(18) 0.0164(17) 0.0054(14) 0.0036(13) -0.0012(14)
N31 0.0144(16) 0.0201(17) 0.0153(17) 0.0063(13) 0.0066(13) 0.0002(14)
N28 0.0121(16) 0.0228(18) 0.0178(17) 0.0073(14) 0.0066(13) 0.0042(14)
C33 0.0149(19) 0.0160(19) 0.0146(19) 0.0020(15) 0.0047(15) 0.0040(16)
C21 0.018(2) 0.0189(19) 0.015(2) 0.0047(16) 0.0054(16) 0.0006(17)
C24 0.022(2) 0.021(2) 0.022(2) 0.0064(17) 0.0052(17) -0.0031(18)
C40 0.0144(19) 0.019(2) 0.0151(19) 0.0037(16) 0.0097(15) 0.0000(16)
C42 0.028(2) 0.024(2) 0.0117(19) 0.0030(16) 0.0079(16) 0.0042(18)
C49 0.0085(17) 0.019(2) 0.0140(19) -0.0017(15) 0.0040(14) 0.0019(15)
C47 0.0124(18) 0.0159(19) 0.0045(16) 0.0009(14) 0.0023(13) -0.0024(15)
C51 0.021(2) 0.0118(18) 0.0109(18) -0.0011(14) 0.0023(15) 0.0021(16)
C52 0.0175(19) 0.0151(19) 0.0083(18) -0.0002(14) 0.0028(14) -0.0038(16)
C44 0.0096(19) 0.033(2) 0.029(2) 0.0164(19) 0.0066(17) 0.0071(18)
C41 0.020(2) 0.018(2) 0.0124(19) -0.0022(15) 0.0052(15) -0.0002(17)
C38 0.030(2) 0.029(3) 0.035(3) 0.007(2) 0.007(2) -0.008(2)
C15 0.0131(19) 0.0148(19) 0.0167(19) 0.0015(15) 0.0072(15) -0.0006(16)
C20 0.0174(19) 0.018(2) 0.0155(19) -0.0005(16) 0.0056(15) -0.0037(17)
C22 0.0149(19) 0.019(2) 0.0139(19) 0.0028(15) 0.0070(15) -0.0010(16)
C46 0.0130(19) 0.018(2) 0.0087(18) 0.0009(15) 0.0032(14) -0.0029(16)
C13 0.0128(18) 0.0123(19) 0.018(2) 0.0011(15) 0.0070(15) 0.0039(15)
C12 0.0115(19) 0.025(2) 0.020(2) 0.0048(17) 0.0015(15) 0.0024(17)
C19 0.0160(19) 0.016(2) 0.0154(19) 0.0050(15) 0.0063(15) -0.0027(16)
C36 0.0109(18) 0.024(2) 0.017(2) 0.0056(17) 0.0015(15) 0.0005(16)
C29 0.030(3) 0.031(3) 0.038(3) 0.015(2) -0.001(2) 0.002(2)
C28 0.019(2) 0.021(2) 0.026(2) 0.0094(18) 0.0049(17) 0.0049(18)
C35 0.023(2) 0.022(2) 0.020(2) -0.0009(17) 0.0055(17) -0.0013(18)
C30 0.014(2) 0.019(2) 0.023(2) 0.0069(17) 0.0088(16) 0.0059(17)
C23 0.027(2) 0.015(2) 0.026(2) 0.0030(17) 0.0071(18) 0.0036(18)
C14 0.019(2) 0.026(2) 0.017(2) 0.0049(17) 0.0029(16) 0.0030(18)
C16 0.0100(18) 0.020(2) 0.0166(19) 0.0039(16) 0.0069(15) -0.0005(16)
C32 0.018(2) 0.042(3) 0.026(2) 0.013(2) 0.0133(18) 0.015(2)
C43 0.032(2) 0.017(2) 0.0136(19) 0.0017(16) 0.0125(17) 0.0018(18)
C39 0.018(2) 0.022(2) 0.0128(19) -0.0025(16) 0.0048(15) -0.0006(17)
C26 0.045(3) 0.028(3) 0.030(3) 0.017(2) 0.004(2) 0.001(2)
C25 0.020(2) 0.030(2) 0.0114(19) 0.0038(17) 0.0046(16) -0.0034(18)
C18 0.020(2) 0.023(2) 0.022(2) 0.0046(18) 0.0097(17) -0.0011(18)
C27 0.025(2) 0.015(2) 0.031(2) 0.0026(18) 0.0057(18) 0.0002(18)
C37 0.009(2) 0.029(2) 0.020(2) 0.0102(18) 0.0053(17) 0.0005(17)
C31 0.0123(18) 0.0122(19) 0.018(2) 0.0042(15) 0.0013(15) -0.0017(16)
C17 0.020(2) 0.029(2) 0.023(2) 0.0010(18) 0.0078(17) -0.0026(19)
C34 0.016(2) 0.026(2) 0.023(2) 0.0044(18) 0.0093(17) -0.0012(18)
C50 0.0116(18) 0.019(2) 0.0116(18) 0.0011(15) 0.0015(14) 0.0019(15)
C1 0.065(3) 0.022(2) 0.022(2) 0.0087(19) 0.009(2) -0.003(2)
C2 0.012(2) 0.036(3) 0.034(3) 0.014(2) 0.0059(18) 0.0045(18)
C3 0.015(2) 0.032(2) 0.030(2) 0.0098(19) 0.0016(17) -0.0036(18)
C4 0.020(2) 0.023(2) 0.031(2) 0.0104(18) 0.0056(18) -0.0017(18)
C5 0.023(2) 0.019(2) 0.021(2) -0.0014(17) 0.0093(17) -0.0025(18)
C6 0.019(2) 0.024(2) 0.024(2) 0.0000(18) 0.0021(17) 0.0026(18)
C7 0.087(5) 0.051(4) 0.034(3) -0.001(3) 0.024(3) 0.014(3)
C8 0.015(2) 0.033(3) 0.026(2) 0.0105(19) -0.0065(17) -0.0090(19)
C10 0.038(3) 0.036(3) 0.017(2) -0.0035(19) 0.0008(19) -0.012(2)
C11 0.032(3) 0.058(4) 0.034(3) 0.019(3) -0.016(2) -0.014(3)
O17 0.0127(13) 0.0210(14) 0.0143(14) 0.0060(12) 0.0066(11) 0.0019(12)
O19 0.0124(13) 0.0190(14) 0.0187(15) 0.0024(11) 0.0053(11) -0.0018(11)
O16 0.0120(15) 0.0245(17) 0.0190(17) 0.0102(11) 0.0033(12) 0.0024(11)
O14 0.0130(13) 0.0199(14) 0.0168(14) 0.0075(11) 0.0066(11) 0.0036(11)
O15 0.0105(13) 0.0260(16) 0.0190(14) 0.0109(12) 0.0081(11) 0.0027(12)
O18 0.0189(15) 0.0180(15) 0.0210(15) 0.0015(12) 0.0013(12) -0.0016(12)
C45 0.032(3) 0.048(4) 0.042(4) 0.004(2) 0.016(3) 0.023(2)

loop_
_atom_type_symbol
_atom_type_description
_atom_type_scat_dispersion_real
_atom_type_scat_dispersion_imag
_atom_type_scat_source
C C 0.0033 0.0016 'International Tables Vol C Tables 4.2.6.8 and 6.1.1.4'
H H 0.0000 0.0000 'International Tables Vol C Tables 4.2.6.8 and 6.1.1.4'
N N 0.0061 0.0033 'International Tables Vol C Tables 4.2.6.8 and 6.1.1.4'
O O 0.0106 0.0060 'International Tables Vol C Tables 4.2.6.8 and 6.1.1.4'
F F 0.0171 0.0103 'International Tables Vol C Tables 4.2.6.8 and 6.1.1.4'
P P 0.1023 0.0942 'International Tables Vol C Tables 4.2.6.8 and 6.1.1.4'
U U -9.6767 9.6646 'International Tables Vol C Tables 4.2.6.8 and 6.1.1.4'

loop_
_geom_angle_atom_site_label_1
_geom_angle_atom_site_label_2
_geom_angle_atom_site_label_3
_geom_angle
O19 U1 O18 179.13(12)
O19 U1 O17 85.43(11)
O18 U1 O17 95.20(11)
O19 U1 O14 95.77(11)
O18 U1 O14 83.97(11)
O17 U1 O14 63.22(9)
O19 U1 O16 96.15(11)
O18 U1 O16 84.10(12)
O17 U1 O16 118.20(9)
O14 U1 O16 168.07(10)
O19 U1 O15 85.29(11)
O18 U1 O15 94.10(11)
O17 U1 O15 170.67(10)
O14 U1 O15 118.67(9)
O16 U1 O15 62.08(9)
O19 U1 N26 83.85(11)
O18 U1 N26 95.31(11)
O17 U1 N26 119.88(9)
O14 U1 N26 59.39(9)
O16 U1 N26 121.69(10)
O15 U1 N26 59.82(9)
O19 U1 N32 83.21(11)
O18 U1 N32 97.63(11)
O17 U1 N32 59.28(9)
O14 U1 N32 122.40(9)
O16 U1 N32 59.64(10)
O15 U1 N32 118.60(9)
N26 U1 N32 167.06(10)
F18 P1 F15 179.84(19)
F18 P1 F16 89.66(15)
F15 P1 F16 90.43(15)
F18 P1 F17 90.18(16)
F15 P1 F17 89.95(17)
F16 P1 F17 90.22(15)
F18 P1 F19 89.92(15)
F15 P1 F19 89.98(15)
F16 P1 F19 179.59(19)
F17 P1 F19 89.82(15)
F18 P1 F14 90.35(15)
F15 P1 F14 89.53(15)
F16 P1 F14 90.19(15)
F17 P1 F14 179.33(17)
F19 P1 F14 89.77(14)
F10 P2 F4 90.8(2)
F10 P2 F20 90.52(18)
F4 P2 F20 90.66(17)
F10 P2 F21 179.5(2)
F4 P2 F21 89.50(19)
F20 P2 F21 89.82(16)
F10 P2 F5 90.07(18)
F4 P2 F5 178.9(2)
F20 P2 F5 89.92(16)
F21 P2 F5 89.58(17)
F10 P2 F1 90.5(2)
F4 P2 F1 89.63(17)
F20 P2 F1 179.0(2)
F21 P2 F1 89.18(19)
F5 P2 F1 89.77(16)
C46 N30 C40 125.2(3)
C46 N30 C44 117.6(3)
C40 N30 C44 116.7(3)
C49 N32 C47 118.5(3)
C49 N32 U1 120.0(2)
C47 N32 U1 119.0(2)
C13 N26 C15 118.1(3)
C13 N26 U1 119.1(2)
C15 N26 U1 119.8(2)
C33 N29 C36 124.0(3)
C33 N29 C37 119.6(3)
C36 N29 C37 115.5(3)
C22 N31 C19 123.3(3)
C22 N31 C16 117.1(3)
C19 N31 C16 117.3(3)
C31 N28 C30 125.6(3)
C31 N28 C32 117.2(3)
C30 N28 C32 116.8(3)
O16 C33 N29 119.9(4)
O16 C33 C49 116.5(3)
N29 C33 C49 123.5(3)
C15 C21 C14 118.3(4)
C25 C24 C23 118.0(4)
C25 C24 C26 120.3(4)
C23 C24 C26 121.7(4)
C39 C40 C41 120.3(4)
C39 C40 N30 119.1(3)
C41 C40 N30 120.5(3)
C41 C42 C43 121.8(4)
N32 C49 C50 122.6(4)
N32 C49 C33 110.3(3)
C50 C49 C33 126.6(3)
N32 C47 C52 122.1(3)
N32 C47 C46 109.4(3)
C52 C47 C46 128.4(3)
C52 C51 C50 119.7(4)
C51 C52 C47 118.7(4)
N30 C44 C45 111.4(4)
C42 C41 C40 118.9(4)
N26 C15 C21 122.9(3)
N26 C15 C22 109.8(3)
C21 C15 C22 127.2(3)
C25 C20 C19 118.9(4)
O15 C22 N31 121.0(3)
O15 C22 C15 116.7(3)
N31 C22 C15 122.3(3)
O17 C46 N30 120.3(4)
O17 C46 C47 116.2(3)
N30 C46 C47 123.5(3)
N26 C13 C12 122.2(3)
N26 C13 C31 110.1(3)
C12 C13 C31 127.7(3)
C14 C12 C13 118.5(4)
C18 C19 C20 120.3(4)
C18 C19 N31 120.3(3)
C20 C19 N31 119.3(3)
C34 C36 C35 120.9(4)
C34 C36 N29 119.0(4)
C35 C36 N29 120.0(4)
C3 C28 C27 117.6(4)
C3 C28 C29 121.3(4)
C27 C28 C29 121.1(4)
C36 C35 C10 118.6(4)
C4 C30 C6 120.2(4)
C4 C30 N28 118.8(4)
C6 C30 N28 120.8(4)
C18 C23 C24 121.8(4)
C12 C14 C21 119.6(4)
N31 C16 C17 111.0(3)
N28 C32 C7 110.7(4)
C42 C43 C5 118.1(4)
C42 C43 C1 120.8(4)
C5 C43 C1 121.1(4)
C40 C39 C5 119.8(4)
C24 C25 C20 121.8(4)
C23 C18 C19 119.2(4)
C6 C27 C28 121.3(4)
N29 C37 C38 111.2(4)
O14 C31 N28 120.2(4)
O14 C31 C13 115.6(3)
N28 C31 C13 124.1(3)
C2 C34 C36 119.5(4)
C51 C50 C49 117.9(3)
C34 C2 C8 121.1(4)
C4 C3 C28 121.5(4)
C3 C4 C30 119.6(4)
C39 C5 C43 121.0(4)
C27 C6 C30 119.7(4)
C2 C8 C10 119.1(4)
C2 C8 C11 119.6(5)
C10 C8 C11 121.3(5)
C8 C10 C35 120.8(4)
C46 O17 U1 131.1(2)
C33 O16 U1 130.0(3)
C31 O14 U1 131.3(2)
C22 O15 U1 129.4(2)

loop_
_geom_bond_atom_site_label_1
_geom_bond_atom_site_label_2
_geom_bond_distance
U1 O19 1.765(3)
U1 O18 1.768(3)
U1 O17 2.410(3)
U1 O14 2.414(3)
U1 O16 2.436(3)
U1 O15 2.452(3)
U1 N26 2.682(3)
U1 N32 2.688(3)
P1 F18 1.603(3)
P1 F15 1.604(3)
P1 F16 1.606(3)
P1 F17 1.608(3)
P1 F19 1.609(3)
P1 F14 1.610(3)
P2 F10 1.589(3)
P2 F4 1.594(3)
P2 F20 1.595(3)
P2 F21 1.597(3)
P2 F5 1.601(3)
P2 F1 1.612(3)
N30 C46 1.330(5)
N30 C40 1.447(5)
N30 C44 1.497(5)
N32 C49 1.343(5)
N32 C47 1.345(5)
N26 C13 1.340(5)
N26 C15 1.353(5)
N29 C33 1.335(5)
N29 C36 1.450(5)
N29 C37 1.490(5)
N31 C22 1.345(5)
N31 C19 1.439(5)
N31 C16 1.487(5)
N28 C31 1.328(5)
N28 C30 1.448(5)
N28 C32 1.482(5)
C33 O16 1.254(5)
C33 C49 1.490(5)
C21 C15 1.384(5)
C21 C14 1.390(6)
C24 C25 1.389(6)
C24 C23 1.398(6)
C24 C26 1.513(6)
C40 C39 1.387(6)
C40 C41 1.397(6)
C42 C41 1.388(6)
C42 C43 1.394(6)
C49 C50 1.401(5)
C47 C52 1.399(5)
C47 C46 1.518(5)
C51 C52 1.381(5)
C51 C50 1.390(5)
C44 C45 1.512(7)
C38 C37 1.525(7)
C15 C22 1.494(5)
C20 C25 1.391(6)
C20 C19 1.403(5)
C22 O15 1.262(5)
C46 O17 1.249(5)
C13 C12 1.406(6)
C13 C31 1.491(5)
C12 C14 1.378(6)
C19 C18 1.397(6)
C36 C34 1.387(6)
C36 C35 1.389(6)
C29 C28 1.507(6)
C28 C3 1.399(6)
C28 C27 1.404(6)
C35 C10 1.399(6)
C30 C4 1.387(6)
C30 C6 1.391(6)
C23 C18 1.384(6)
C16 C17 1.520(6)
C32 C7 1.531(8)
C43 C5 1.398(6)
C43 C1 1.502(5)
C39 C5 1.391(6)
C27 C6 1.382(6)
C31 O14 1.259(5)
C34 C2 1.378(6)
C2 C8 1.385(7)
C3 C4 1.385(6)
C8 C10 1.391(7)
C8 C11 1.508(6)
